data_1566157
loop_
_publ_author_name
'Guo, Rui'
'Zhang, Xin'
'Li, Tong'
'Li, Qianli'
'Ruiz, David A.'
'Liu, Liu Leo'
'Tung, Chen-Ho'
'Kong, Lingbing'

_publ_section_title
;
 Unraveling the reactivity of a cationic iminoborane: avenues to unusual
 boron cations
;
_journal_issue 8
_journal_name_full 'Chemical Science'
_journal_page_first 2303
_journal_page_last 2309
_journal_paper_doi 10.1039/D2SC00002D
_journal_volume 13
_journal_year 2022
_chemical_formula_moiety 'Al Br4, C33 H59 B N5 Si'
_chemical_formula_sum 'C33 H59 Al B Br4 N5 Si'
_chemical_formula_weight 911.37
_space_group_crystal_system triclinic
_space_group_IT_number 2
_space_group_name_Hall '-P 1'
_space_group_name_H-M_alt 'P -1'
_atom_sites_solution_hydrogens geom
_atom_sites_solution_primary dual
_audit_creation_date 2021-09-03
_audit_creation_method
;
Olex2 1.3
(compiled 2020.11.12 svn.r5f609507 for OlexSys, GUI svn.r6272)
;
_audit_update_record
;
2021-09-11 deposited with the CCDC.	2022-01-26 downloaded from the CCDC.
;
_cell_angle_alpha 109.980(4)
_cell_angle_beta 104.192(3)
_cell_angle_gamma 102.755(3)
_cell_formula_units_Z 2
_cell_length_a 11.9613(4)
_cell_length_b 13.4134(6)
_cell_length_c 15.2453(6)
_cell_measurement_reflns_used 9154
_cell_measurement_temperature 173.00(10)
_cell_measurement_theta_max 75.9790
_cell_measurement_theta_min 3.2770
_cell_volume 2100.41(17)
_computing_cell_refinement 'CrysAlisPro 1.171.40.84a (Rigaku OD, 2020)'
_computing_data_collection 'CrysAlisPro 1.171.40.84a (Rigaku OD, 2020)'
_computing_data_reduction 'CrysAlisPro 1.171.40.84a (Rigaku OD, 2020)'
_computing_molecular_graphics 'Olex2 1.3 (Dolomanov et al., 2009)'
_computing_publication_material 'Olex2 1.3 (Dolomanov et al., 2009)'
_computing_structure_refinement 'SHELXL 2018/3 (Sheldrick, 2015)'
_computing_structure_solution 'SHELXT  (Sheldrick, 2015)'
_diffrn_ambient_temperature 173.00(10)
_diffrn_detector 'Hybrid Pixel Array Detector'
_diffrn_detector_area_resol_mean 10.0000
_diffrn_detector_type HyPix
_diffrn_measured_fraction_theta_full 0.983
_diffrn_measured_fraction_theta_max 0.983
_diffrn_measurement_details
;
List of Runs (angles in degrees, time in seconds):

  # Type    Start    End  Width  t~exp~   \w     \q     \k     \f   Frames
#--------------------------------------------------------------------------
  1  \w     35.00 120.00   1.00    0.10    --   48.45  56.00 159.00   85
  2  \w    -23.00  53.00   1.00    0.10    --   48.45 -56.00  16.00   76
  3  \w    -19.00  19.00   1.00    0.10    --  -48.45  56.00 159.00   38
  4  \w    -27.00  27.00   1.00    0.10    --  -48.45  19.00 150.00   54
  5  \w    -61.00 -33.00   1.00    0.10    --  -48.45  56.00 159.00   28
  6  \w   -119.00 -81.00   1.00    0.10    --  -48.45 -56.00  16.00   38
  7  \w    -80.00 -34.00   1.00    0.10    --  -48.45 -56.00  16.00   46
  8  \w    -59.00 -15.00   1.00    0.14    --  -86.25  56.00 159.00   44
  9  \w    -43.00 -13.00   1.00    0.14    --  -86.25  38.00 120.00   30
 10  \w    -43.00 -15.00   1.00    0.14    --  -86.25  38.00   0.00   28
 11  \w    -62.00 -14.00   1.00    0.14    --  -86.25  57.00 -60.00   48
 12  \w   -156.00 -72.00   1.00    0.14    --  -86.25 -56.00  16.00   84
 13  \w     92.00 176.00   1.00    0.14    --  106.49  57.00-120.00   84
 14  \w     92.00 175.00   1.00    0.14    --  106.49  57.00-180.00   83
 15  \w     93.00 155.00   1.00    0.14    --  106.49  56.00 159.00   62
 16  \w     95.00 174.00   1.00    0.14    --  106.49 125.00  60.00   79
 17  \w     95.00 126.00   1.00    0.14    --  106.49 125.00   0.00   31
 18  \w    129.00 178.00   1.00    0.14    --  106.49 125.00   0.00   49
 19  \w     39.00  65.00   1.00    0.14    --  106.49 -57.00-180.00   26
 20  \w     34.00 111.00   1.00    0.14    --  106.49-125.00   0.00   77
 21  \w     34.00 110.00   1.00    0.14    --  106.49-125.00  30.00   76
 22  \w     39.00 105.00   1.00    0.14    --  106.49 -99.00  30.00   66
 23  \w     37.00  64.00   1.00    0.14    --  106.49 -56.00  16.00   27
 24  \w     34.00 106.00   1.00    0.14    --  106.49 -99.00  90.00   72
 25  \w     35.00 106.00   1.00    0.14    --  106.49 -99.00 150.00   71
 26  \w     35.00 106.00   1.00    0.14    --  106.49 -99.00-150.00   71
;
_diffrn_measurement_device 'four-circle diffractometer'
_diffrn_measurement_device_type 'XtaLAB Synergy, Dualflex, HyPix'
_diffrn_measurement_method '\w scans'
_diffrn_orient_matrix_type 'CrysAlisPro convention (1999,Acta A55,543-557)'
_diffrn_orient_matrix_UB_11 -0.0278533000
_diffrn_orient_matrix_UB_12 0.1073951000
_diffrn_orient_matrix_UB_13 0.0020531000
_diffrn_orient_matrix_UB_21 0.1292729000
_diffrn_orient_matrix_UB_22 0.0724573000
_diffrn_orient_matrix_UB_23 0.0765071000
_diffrn_orient_matrix_UB_31 0.0488055000
_diffrn_orient_matrix_UB_32 -0.0054482000
_diffrn_orient_matrix_UB_33 -0.0855298000
_diffrn_radiation_monochromator mirror
_diffrn_radiation_probe x-ray
_diffrn_radiation_type 'Cu K\a'
_diffrn_radiation_wavelength 1.54184
_diffrn_reflns_av_R_equivalents 0.0483
_diffrn_reflns_av_unetI/netI 0.0504
_diffrn_reflns_Laue_measured_fraction_full 0.983
_diffrn_reflns_Laue_measured_fraction_max 0.983
_diffrn_reflns_limit_h_max 14
_diffrn_reflns_limit_h_min -13
_diffrn_reflns_limit_k_max 16
_diffrn_reflns_limit_k_min -16
_diffrn_reflns_limit_l_max 13
_diffrn_reflns_limit_l_min -18
_diffrn_reflns_number 20493
_diffrn_reflns_point_group_measured_fraction_full 0.983
_diffrn_reflns_point_group_measured_fraction_max 0.983
_diffrn_reflns_theta_full 67.078
_diffrn_reflns_theta_max 67.078
_diffrn_reflns_theta_min 3.293
_diffrn_source 'micro-focus sealed X-ray tube'
_diffrn_source_type 'PhotonJet (Cu) X-ray Source'
_exptl_absorpt_coefficient_mu 5.361
_exptl_absorpt_correction_T_max 1.00000
_exptl_absorpt_correction_T_min 0.53913
_exptl_absorpt_correction_type multi-scan
_exptl_absorpt_process_details
;
CrysAlisPro 1.171.40.84a (Rigaku Oxford Diffraction, 2020)
Empirical absorption correction using spherical harmonics,
implemented in SCALE3 ABSPACK scaling algorithm.
;
_exptl_crystal_colour colourless
_exptl_crystal_colour_primary colourless
_exptl_crystal_density_diffrn 1.441
_exptl_crystal_description block
_exptl_crystal_F_000 928
_exptl_crystal_size_max 0.3
_exptl_crystal_size_mid 0.3
_exptl_crystal_size_min 0.3
_refine_diff_density_max 0.714
_refine_diff_density_min -0.626
_refine_diff_density_rms 0.086
_refine_ls_extinction_method none
_refine_ls_goodness_of_fit_ref 1.049
_refine_ls_hydrogen_treatment constr
_refine_ls_matrix_type full
_refine_ls_number_parameters 435
_refine_ls_number_reflns 7354
_refine_ls_number_restraints 19
_refine_ls_restrained_S_all 1.052
_refine_ls_R_factor_all 0.0485
_refine_ls_R_factor_gt 0.0397
_refine_ls_shift/su_max 0.001
_refine_ls_shift/su_mean 0.000
_refine_ls_structure_factor_coef Fsqd
_refine_ls_weighting_details 'w=1/[\s^2^(Fo^2^)+(0.0642P)^2^+0.0586P] where P=(Fo^2^+2Fc^2^)/3'
_refine_ls_weighting_scheme calc
_refine_ls_wR_factor_gt 0.1090
_refine_ls_wR_factor_ref 0.1148
_reflns_Friedel_coverage 0.000
_reflns_number_gt 6066
_reflns_number_total 7354
_reflns_threshold_expression 'I > 2\s(I)'
_cod_data_source_file d2sc00002d2.cif
_cod_data_source_block klb-113
_cod_depositor_comments 'Adding full bibliography for 1566151--1566160.cif.'
_cod_original_cell_volume 2100.41(16)
_cod_database_code 1566157
_shelx_shelxl_version_number 2018/3
_chemical_oxdiff_formula CBN
_shelx_space_group_comment
;
The symmetry employed for this shelxl refinement is uniquely defined
by the following loop, which should always be used as a source of
symmetry information in preference to the above space-group names.
They are only intended as comments.
;
_shelx_estimated_absorpt_t_max 0.296
_shelx_estimated_absorpt_t_min 0.296
_reflns_odcompleteness_completeness 98.28
_reflns_odcompleteness_iscentric 1
_reflns_odcompleteness_theta 66.97
_olex2_refinement_description
;
1. Fixed Uiso
 At 1.2 times of:
  All C(H) groups
 At 1.5 times of:
  All C(H,H,H) groups
2. Restrained distances
 Si1-C33B \\sim Si1-C33A
 with sigma of 0.02
3. Rigid bond restraints
 C33A, C33B
 with sigma for 1-2 distances of 0.001 and sigma for 1-3 distances of 0.001
4. Uiso/Uaniso restraints and constraints
C33B \\sim C33A: within 2A with sigma of 0.01 and sigma for terminal atoms of
0.02 within 2A
Uanis(C33A) \\sim Ueq, Uanis(C33B) \\sim Ueq: with sigma of 0.001 and sigma for
terminal atoms of 0.002
5. Others
 Sof(C33B)=Sof(H33A)=Sof(H33B)=Sof(H33C)=1-FVAR(1)
 Sof(C33A)=Sof(H33D)=Sof(H33E)=Sof(H33F)=FVAR(1)
6.a Ternary CH refined with riding coordinates:
 C27(H27), C24(H24)
6.b Aromatic/amide H refined with riding coordinates:
 C30(H30), C5(H5), C3(H3)
6.c Idealised Me refined as rotating group:
 C29(H29A,H29B,H29C), C28(H28A,H28B,H28C), C22(H22A,H22B,H22C), C23(H23A,H23B,
 H23C), C26(H26A,H26B,H26C), C25(H25A,H25B,H25C), C9(H9A,H9B,H9C), C10(H10A,
 H10B,H10C), C8(H8A,H8B,H8C), C17(H17A,H17B,H17C), C16(H16A,H16B,H16C),
 C18(H18A,H18B,H18C), C12(H12A,H12B,H12C), C13(H13A,H13B,H13C), C14(H14A,H14B,
 H14C), C31(H31A,H31B,H31C), C32(H32A,H32B,H32C), C33B(H33A,H33B,H33C),
 C33A(H33D,H33E,H33F)
;
_olex2_submission_special_instructions 'No special instructions were received'
_oxdiff_exptl_absorpt_empirical_details
;
Empirical correction (ABSPACK) includes:
- Absorption correction using spherical harmonics
- Frame scaling
;
_oxdiff_exptl_absorpt_empirical_full_max 1.517
_oxdiff_exptl_absorpt_empirical_full_min 0.711

loop_
_space_group_symop_operation_xyz
'x, y, z'
'-x, -y, -z'

loop_
_atom_site_label
_atom_site_type_symbol
_atom_site_fract_x
_atom_site_fract_y
_atom_site_fract_z
_atom_site_U_iso_or_equiv
_atom_site_adp_type
_atom_site_occupancy
_atom_site_site_symmetry_order
_atom_site_calc_flag
_atom_site_refinement_flags_posn
_atom_site_refinement_flags_adp
_atom_site_refinement_flags_occupancy
_atom_site_disorder_assembly
_atom_site_disorder_group
Br1 Br 1.02177(4) 0.65082(4) 0.35806(3) 0.04962(13) Uani 1 1 d . . . . .
Br2 Br 1.19595(4) 0.70906(4) 0.19614(3) 0.04943(13) Uani 1 1 d . . . . .
Br3 Br 1.31146(4) 0.89699(3) 0.46838(3) 0.04427(13) Uani 1 1 d . . . . .
Br4 Br 1.02777(4) 0.89704(4) 0.29435(3) 0.05131(14) Uani 1 1 d . . . . .
Al1 Al 1.13973(9) 0.78914(8) 0.33058(7) 0.0287(2) Uani 1 1 d . . . . .
Si1 Si 0.12416(8) 0.32791(7) 0.06304(7) 0.0282(2) Uani 1 1 d D . . . .
N1 N 0.4426(2) 0.3236(2) 0.19287(17) 0.0208(5) Uani 1 1 d . . . . .
N2 N 0.3273(2) 0.2784(2) 0.12544(18) 0.0230(5) Uani 1 1 d . . . . .
N3 N 0.2768(2) 0.3582(2) 0.14767(18) 0.0235(5) Uani 1 1 d . . . . .
N5 N 0.6740(2) 0.5154(2) 0.41864(18) 0.0254(5) Uani 1 1 d . . . . .
N4 N 0.6394(2) 0.6360(2) 0.35945(19) 0.0254(5) Uani 1 1 d . . . . .
C30 C 0.3532(3) 0.4563(3) 0.2272(2) 0.0255(6) Uani 1 1 d . . . . .
H30 H 0.334212 0.522806 0.254682 0.031 Uiso 1 1 calc R U . . .
C19 C 0.5946(3) 0.5269(2) 0.3452(2) 0.0225(6) Uani 1 1 d . . . . .
C27 C 0.6600(3) 0.4072(3) 0.4291(2) 0.0306(7) Uani 1 1 d . . . . .
H27 H 0.583878 0.350430 0.373728 0.037 Uiso 1 1 calc R U . . .
C29 C 0.6400(4) 0.4162(4) 0.5259(3) 0.0471(10) Uani 1 1 d . . . . .
H29A H 0.715545 0.465476 0.582343 0.071 Uiso 1 1 calc R U . . .
H29B H 0.617138 0.341213 0.525604 0.071 Uiso 1 1 calc R U . . .
H29C H 0.574237 0.447618 0.532208 0.071 Uiso 1 1 calc R U . . .
C28 C 0.7639(4) 0.3648(4) 0.4148(3) 0.0470(10) Uani 1 1 d . . . . .
H28A H 0.774629 0.364512 0.353072 0.070 Uiso 1 1 calc R U . . .
H28B H 0.745194 0.288104 0.410878 0.070 Uiso 1 1 calc R U . . .
H28C H 0.839436 0.414094 0.471326 0.070 Uiso 1 1 calc R U . . .
C21 C 0.7675(3) 0.6172(3) 0.4787(2) 0.0327(7) Uani 1 1 d . . . . .
C20 C 0.7460(3) 0.6922(3) 0.4422(2) 0.0313(7) Uani 1 1 d . . . . .
C22 C 0.8726(4) 0.6379(4) 0.5680(3) 0.0521(10) Uani 1 1 d . . . . .
H22A H 0.840970 0.617795 0.615379 0.078 Uiso 1 1 calc R U . . .
H22B H 0.923114 0.717684 0.600028 0.078 Uiso 1 1 calc R U . . .
H22C H 0.922367 0.591848 0.546832 0.078 Uiso 1 1 calc R U . . .
C23 C 0.8216(4) 0.8131(3) 0.4811(3) 0.0472(10) Uani 1 1 d . . . . .
H23A H 0.862834 0.823053 0.434987 0.071 Uiso 1 1 calc R U . . .
H23B H 0.882814 0.836235 0.546620 0.071 Uiso 1 1 calc R U . . .
H23C H 0.768541 0.859480 0.487158 0.071 Uiso 1 1 calc R U . . .
C24 C 0.5831(3) 0.6836(3) 0.2921(3) 0.0336(7) Uani 1 1 d . . . . .
H24 H 0.512975 0.619811 0.235741 0.040 Uiso 1 1 calc R U . . .
C26 C 0.6713(4) 0.7276(4) 0.2465(3) 0.0541(11) Uani 1 1 d . . . . .
H26A H 0.730759 0.800800 0.295805 0.081 Uiso 1 1 calc R U . . .
H26B H 0.625588 0.735962 0.188166 0.081 Uiso 1 1 calc R U . . .
H26C H 0.714352 0.674352 0.226288 0.081 Uiso 1 1 calc R U . . .
C25 C 0.5299(4) 0.7687(4) 0.3431(4) 0.0566(11) Uani 1 1 d . . . . .
H25A H 0.473251 0.734927 0.369995 0.085 Uiso 1 1 calc R U . . .
H25B H 0.485756 0.792330 0.294908 0.085 Uiso 1 1 calc R U . . .
H25C H 0.595996 0.834345 0.397508 0.085 Uiso 1 1 calc R U . . .
C1 C 0.5107(3) 0.2467(2) 0.1816(2) 0.0204(6) Uani 1 1 d . . . . .
C6 C 0.6011(3) 0.2597(2) 0.1380(2) 0.0215(6) Uani 1 1 d . . . . .
C5 C 0.6789(3) 0.1965(3) 0.1437(2) 0.0261(7) Uani 1 1 d . . . . .
H5 H 0.743301 0.207265 0.118159 0.031 Uiso 1 1 calc R U . . .
C4 C 0.6668(3) 0.1193(3) 0.1845(2) 0.0261(6) Uani 1 1 d . . . . .
C3 C 0.5678(3) 0.1009(3) 0.2166(2) 0.0267(7) Uani 1 1 d . . . . .
H3 H 0.554536 0.043337 0.239592 0.032 Uiso 1 1 calc R U . . .
C2 C 0.4870(3) 0.1616(2) 0.2170(2) 0.0237(6) Uani 1 1 d . . . . .
C7 C 0.6280(3) 0.3411(3) 0.0881(2) 0.0272(7) Uani 1 1 d . . . . .
C9 C 0.5216(3) 0.3795(3) 0.0477(3) 0.0350(8) Uani 1 1 d . . . . .
H9A H 0.447935 0.313511 0.005867 0.053 Uiso 1 1 calc R U . . .
H9B H 0.543541 0.419531 0.008097 0.053 Uiso 1 1 calc R U . . .
H9C H 0.505683 0.429719 0.103661 0.053 Uiso 1 1 calc R U . . .
C10 C 0.7389(3) 0.4440(3) 0.1639(3) 0.0342(8) Uani 1 1 d . . . . .
H10A H 0.717511 0.484719 0.220722 0.051 Uiso 1 1 calc R U . . .
H10B H 0.762922 0.493737 0.132456 0.051 Uiso 1 1 calc R U . . .
H10C H 0.807159 0.419230 0.187162 0.051 Uiso 1 1 calc R U . . .
C8 C 0.6611(3) 0.2818(3) -0.0040(3) 0.0345(8) Uani 1 1 d . . . . .
H8A H 0.739668 0.270687 0.018071 0.052 Uiso 1 1 calc R U . . .
H8B H 0.667173 0.328637 -0.041027 0.052 Uiso 1 1 calc R U . . .
H8C H 0.597272 0.208661 -0.047224 0.052 Uiso 1 1 calc R U . . .
C15 C 0.7569(3) 0.0549(3) 0.1949(3) 0.0309(7) Uani 1 1 d . . . . .
C17 C 0.8688(3) 0.0980(3) 0.1692(3) 0.0416(9) Uani 1 1 d . . . . .
H17A H 0.843092 0.081527 0.098126 0.062 Uiso 1 1 calc R U . . .
H17B H 0.927746 0.060522 0.184407 0.062 Uiso 1 1 calc R U . . .
H17C H 0.906975 0.179469 0.208634 0.062 Uiso 1 1 calc R U . . .
C16 C 0.6918(4) -0.0693(3) 0.1249(3) 0.0444(9) Uani 1 1 d . . . . .
H16A H 0.625281 -0.100496 0.144975 0.067 Uiso 1 1 calc R U . . .
H16B H 0.750161 -0.110099 0.128310 0.067 Uiso 1 1 calc R U . . .
H16C H 0.658000 -0.077162 0.056556 0.067 Uiso 1 1 calc R U . . .
C18 C 0.8017(4) 0.0675(4) 0.3028(3) 0.0471(10) Uani 1 1 d . . . . .
H18A H 0.841798 0.147371 0.348041 0.071 Uiso 1 1 calc R U . . .
H18B H 0.860108 0.027228 0.309885 0.071 Uiso 1 1 calc R U . . .
H18C H 0.731816 0.035781 0.319164 0.071 Uiso 1 1 calc R U . . .
C11 C 0.3751(3) 0.1240(3) 0.2474(2) 0.0286(7) Uani 1 1 d . . . . .
C12 C 0.4026(4) 0.0609(4) 0.3142(4) 0.0510(11) Uani 1 1 d . . . . .
H12A H 0.415751 -0.008165 0.276363 0.076 Uiso 1 1 calc R U . . .
H12B H 0.333087 0.041708 0.335716 0.076 Uiso 1 1 calc R U . . .
H12C H 0.476174 0.109333 0.372833 0.076 Uiso 1 1 calc R U . . .
C13 C 0.2694(3) 0.0412(3) 0.1512(3) 0.0404(8) Uani 1 1 d . . . . .
H13A H 0.249697 0.079292 0.107896 0.061 Uiso 1 1 calc R U . . .
H13B H 0.197447 0.013646 0.167190 0.061 Uiso 1 1 calc R U . . .
H13C H 0.293354 -0.022440 0.116897 0.061 Uiso 1 1 calc R U . . .
C14 C 0.3327(3) 0.2174(3) 0.3064(3) 0.0373(8) Uani 1 1 d . . . . .
H14A H 0.400526 0.271114 0.367677 0.056 Uiso 1 1 calc R U . . .
H14B H 0.264188 0.183951 0.323423 0.056 Uiso 1 1 calc R U . . .
H14C H 0.306266 0.256534 0.265720 0.056 Uiso 1 1 calc R U . . .
C31 C 0.0525(3) 0.1726(3) -0.0015(3) 0.0406(8) Uani 1 1 d . . . . .
H31A H 0.101338 0.140960 -0.039277 0.061 Uiso 1 1 calc R U . . .
H31B H -0.030493 0.153120 -0.047243 0.061 Uiso 1 1 calc R U . . .
H31C H 0.048678 0.141697 0.047758 0.061 Uiso 1 1 calc R U . . .
C32 C 0.1512(4) 0.3955(4) -0.0200(3) 0.0564(12) Uani 1 1 d . . . . .
H32A H 0.191963 0.476722 0.019364 0.085 Uiso 1 1 calc R U . . .
H32B H 0.072817 0.381518 -0.069300 0.085 Uiso 1 1 calc R U . . .
H32C H 0.203233 0.364182 -0.054168 0.085 Uiso 1 1 calc R U . . .
C33B C 0.0402(10) 0.3979(10) 0.1320(16) 0.040(3) Uani 0.54(6) 1 d D U P A 2
H33A H 0.038331 0.374808 0.186143 0.060 Uiso 0.54(6) 1 calc R U P A 2
H33B H -0.043689 0.377461 0.087314 0.060 Uiso 0.54(6) 1 calc R U P A 2
H33C H 0.080222 0.479616 0.159836 0.060 Uiso 0.54(6) 1 calc R U P A 2
B1 B 0.4696(3) 0.4389(3) 0.2616(2) 0.0219(7) Uani 1 1 d . . . . .
C33A C 0.0461(11) 0.3883(11) 0.1554(16) 0.032(3) Uani 0.46(6) 1 d D U P A 1
H33D H 0.048989 0.351403 0.201005 0.048 Uiso 0.46(6) 1 calc R U P A 1
H33E H -0.039390 0.374832 0.118564 0.048 Uiso 0.46(6) 1 calc R U P A 1
H33F H 0.088861 0.469454 0.193669 0.048 Uiso 0.46(6) 1 calc R U P A 1

loop_
_atom_site_aniso_label
_atom_site_aniso_U_11
_atom_site_aniso_U_22
_atom_site_aniso_U_33
_atom_site_aniso_U_23
_atom_site_aniso_U_13
_atom_site_aniso_U_12
Br1 0.0443(3) 0.0456(2) 0.0532(3) 0.0225(2) 0.0158(2) 0.00292(19)
Br2 0.0469(3) 0.0540(3) 0.0412(2) 0.00756(19) 0.02236(19) 0.0176(2)
Br3 0.0383(2) 0.0441(2) 0.0345(2) 0.01254(17) 0.00028(17) 0.00489(17)
Br4 0.0480(3) 0.0503(3) 0.0594(3) 0.0232(2) 0.0124(2) 0.0302(2)
Al1 0.0276(5) 0.0286(5) 0.0267(5) 0.0090(4) 0.0073(4) 0.0103(4)
Si1 0.0179(4) 0.0298(4) 0.0341(5) 0.0139(4) 0.0053(4) 0.0065(3)
N1 0.0170(12) 0.0220(12) 0.0213(12) 0.0089(10) 0.0049(10) 0.0052(10)
N2 0.0180(12) 0.0234(12) 0.0275(13) 0.0113(11) 0.0071(11) 0.0069(10)
N3 0.0195(13) 0.0250(13) 0.0246(13) 0.0095(11) 0.0060(11) 0.0086(10)
N5 0.0225(13) 0.0274(13) 0.0218(13) 0.0057(11) 0.0053(11) 0.0099(11)
N4 0.0216(13) 0.0225(13) 0.0263(13) 0.0061(11) 0.0073(11) 0.0048(10)
C30 0.0279(17) 0.0219(15) 0.0231(15) 0.0054(12) 0.0092(13) 0.0075(13)
C19 0.0204(15) 0.0230(14) 0.0222(15) 0.0057(12) 0.0078(12) 0.0093(12)
C27 0.0369(19) 0.0307(17) 0.0247(16) 0.0123(14) 0.0070(14) 0.0152(15)
C29 0.059(3) 0.050(2) 0.0313(19) 0.0191(18) 0.0130(18) 0.016(2)
C28 0.053(2) 0.050(2) 0.038(2) 0.0130(18) 0.0081(18) 0.034(2)
C21 0.0243(17) 0.0350(18) 0.0241(16) 0.0028(14) 0.0012(13) 0.0063(14)
C20 0.0251(17) 0.0288(17) 0.0318(17) 0.0057(14) 0.0087(14) 0.0063(13)
C22 0.039(2) 0.054(2) 0.038(2) 0.0076(19) -0.0080(17) 0.0103(19)
C23 0.039(2) 0.0268(18) 0.050(2) 0.0028(17) 0.0039(18) -0.0013(16)
C24 0.0341(19) 0.0260(16) 0.0338(18) 0.0126(14) 0.0032(15) 0.0072(14)
C26 0.070(3) 0.046(2) 0.057(3) 0.034(2) 0.024(2) 0.018(2)
C25 0.045(2) 0.045(2) 0.079(3) 0.024(2) 0.015(2) 0.024(2)
C1 0.0159(14) 0.0197(14) 0.0209(14) 0.0061(12) 0.0028(11) 0.0053(11)
C6 0.0217(15) 0.0189(13) 0.0216(14) 0.0065(12) 0.0077(12) 0.0053(12)
C5 0.0251(16) 0.0260(15) 0.0307(16) 0.0101(13) 0.0156(14) 0.0110(13)
C4 0.0247(16) 0.0227(15) 0.0315(16) 0.0104(13) 0.0106(14) 0.0100(13)
C3 0.0288(17) 0.0230(15) 0.0312(17) 0.0150(13) 0.0089(14) 0.0096(13)
C2 0.0238(16) 0.0235(15) 0.0234(15) 0.0092(12) 0.0097(13) 0.0064(12)
C7 0.0306(17) 0.0280(16) 0.0295(16) 0.0150(14) 0.0151(14) 0.0119(14)
C9 0.042(2) 0.043(2) 0.0377(19) 0.0282(17) 0.0205(16) 0.0227(17)
C10 0.0359(19) 0.0281(17) 0.0403(19) 0.0159(15) 0.0182(16) 0.0056(14)
C8 0.038(2) 0.0407(19) 0.0313(18) 0.0172(15) 0.0182(16) 0.0139(16)
C15 0.0322(18) 0.0240(16) 0.0399(18) 0.0124(14) 0.0145(15) 0.0155(14)
C17 0.032(2) 0.040(2) 0.062(2) 0.0251(19) 0.0208(18) 0.0198(16)
C16 0.046(2) 0.0264(18) 0.063(3) 0.0148(17) 0.024(2) 0.0157(16)
C18 0.051(2) 0.058(2) 0.051(2) 0.030(2) 0.021(2) 0.039(2)
C11 0.0249(16) 0.0322(16) 0.0377(18) 0.0225(15) 0.0140(14) 0.0097(14)
C12 0.045(2) 0.074(3) 0.075(3) 0.063(3) 0.036(2) 0.027(2)
C13 0.0289(19) 0.0359(19) 0.048(2) 0.0165(17) 0.0111(17) 0.0001(15)
C14 0.0339(19) 0.047(2) 0.045(2) 0.0247(17) 0.0268(17) 0.0145(16)
C31 0.0316(19) 0.0347(19) 0.040(2) 0.0054(16) 0.0065(16) 0.0068(15)
C32 0.047(2) 0.063(3) 0.045(2) 0.031(2) 0.0006(19) -0.003(2)
C33B 0.037(3) 0.041(3) 0.044(3) 0.0188(19) 0.012(2) 0.0149(19)
B1 0.0207(17) 0.0224(16) 0.0207(16) 0.0083(13) 0.0052(14) 0.0071(13)
C33A 0.029(4) 0.032(4) 0.035(4) 0.015(2) 0.007(2) 0.013(2)

loop_
_atom_type_symbol
_atom_type_description
_atom_type_scat_dispersion_real
_atom_type_scat_dispersion_imag
_atom_type_scat_source
C C 0.0181 0.0091 'International Tables Vol C Tables 4.2.6.8 and 6.1.1.4'
H H 0.0000 0.0000 'International Tables Vol C Tables 4.2.6.8 and 6.1.1.4'
Al Al 0.2130 0.2455 'International Tables Vol C Tables 4.2.6.8 and 6.1.1.4'
B B 0.0090 0.0039 'International Tables Vol C Tables 4.2.6.8 and 6.1.1.4'
Br Br -0.6763 1.2805 'International Tables Vol C Tables 4.2.6.8 and 6.1.1.4'
N N 0.0311 0.0180 'International Tables Vol C Tables 4.2.6.8 and 6.1.1.4'
Si Si 0.2541 0.3302 'International Tables Vol C Tables 4.2.6.8 and 6.1.1.4'

loop_
_geom_angle_atom_site_label_1
_geom_angle_atom_site_label_2
_geom_angle_atom_site_label_3
_geom_angle
_geom_angle_site_symmetry_1
_geom_angle_site_symmetry_3
_geom_angle_publ_flag
Br1 Al1 Br2 109.88(4) . . ?
Br3 Al1 Br1 109.71(4) . . ?
Br3 Al1 Br2 109.28(4) . . ?
Br3 Al1 Br4 110.66(4) . . ?
Br4 Al1 Br1 109.29(4) . . ?
Br4 Al1 Br2 108.00(4) . . ?
N3 Si1 C31 107.16(15) . . ?
N3 Si1 C32 104.31(17) . . ?
N3 Si1 C33A 101.3(6) . . ?
C31 Si1 C33A 109.7(4) . . ?
C32 Si1 C31 113.9(2) . . ?
C32 Si1 C33A 118.8(7) . . ?
C33B Si1 N3 109.5(6) . . ?
C33B Si1 C31 114.2(4) . . ?
C33B Si1 C32 107.2(8) . . ?
N2 N1 C1 113.4(2) . . ?
N2 N1 B1 112.5(2) . . ?
C1 N1 B1 134.1(3) . . ?
N3 N2 N1 105.8(2) . . ?
N2 N3 Si1 116.71(19) . . ?
N2 N3 C30 113.9(2) . . ?
C30 N3 Si1 129.1(2) . . ?
C19 N5 C27 123.5(3) . . ?
C19 N5 C21 109.7(3) . . ?
C21 N5 C27 126.9(3) . . ?
C19 N4 C20 109.8(3) . . ?
C19 N4 C24 123.9(3) . . ?
C20 N4 C24 126.3(3) . . ?
N3 C30 H30 126.7 . . ?
N3 C30 B1 106.6(3) . . ?
B1 C30 H30 126.7 . . ?
N5 C19 N4 106.0(3) . . ?
N5 C19 B1 129.8(3) . . ?
N4 C19 B1 124.1(3) . . ?
N5 C27 H27 106.6 . . ?
N5 C27 C29 111.3(3) . . ?
N5 C27 C28 111.6(3) . . ?
C29 C27 H27 106.6 . . ?
C28 C27 H27 106.6 . . ?
C28 C27 C29 113.5(3) . . ?
C27 C29 H29A 109.5 . . ?
C27 C29 H29B 109.5 . . ?
C27 C29 H29C 109.5 . . ?
H29A C29 H29B 109.5 . . ?
H29A C29 H29C 109.5 . . ?
H29B C29 H29C 109.5 . . ?
C27 C28 H28A 109.5 . . ?
C27 C28 H28B 109.5 . . ?
C27 C28 H28C 109.5 . . ?
H28A C28 H28B 109.5 . . ?
H28A C28 H28C 109.5 . . ?
H28B C28 H28C 109.5 . . ?
N5 C21 C22 125.4(3) . . ?
C20 C21 N5 107.5(3) . . ?
C20 C21 C22 127.2(3) . . ?
N4 C20 C23 125.4(3) . . ?
C21 C20 N4 107.1(3) . . ?
C21 C20 C23 127.5(3) . . ?
C21 C22 H22A 109.5 . . ?
C21 C22 H22B 109.5 . . ?
C21 C22 H22C 109.5 . . ?
H22A C22 H22B 109.5 . . ?
H22A C22 H22C 109.5 . . ?
H22B C22 H22C 109.5 . . ?
C20 C23 H23A 109.5 . . ?
C20 C23 H23B 109.5 . . ?
C20 C23 H23C 109.5 . . ?
H23A C23 H23B 109.5 . . ?
H23A C23 H23C 109.5 . . ?
H23B C23 H23C 109.5 . . ?
N4 C24 H24 106.6 . . ?
N4 C24 C26 111.5(3) . . ?
N4 C24 C25 111.4(3) . . ?
C26 C24 H24 106.6 . . ?
C25 C24 H24 106.6 . . ?
C25 C24 C26 113.6(3) . . ?
C24 C26 H26A 109.5 . . ?
C24 C26 H26B 109.5 . . ?
C24 C26 H26C 109.5 . . ?
H26A C26 H26B 109.5 . . ?
H26A C26 H26C 109.5 . . ?
H26B C26 H26C 109.5 . . ?
C24 C25 H25A 109.5 . . ?
C24 C25 H25B 109.5 . . ?
C24 C25 H25C 109.5 . . ?
H25A C25 H25B 109.5 . . ?
H25A C25 H25C 109.5 . . ?
H25B C25 H25C 109.5 . . ?
C6 C1 N1 119.0(2) . . ?
C6 C1 C2 121.9(3) . . ?
C2 C1 N1 119.1(2) . . ?
C1 C6 C7 127.0(3) . . ?
C5 C6 C1 117.1(3) . . ?
C5 C6 C7 115.8(3) . . ?
C6 C5 H5 118.4 . . ?
C4 C5 C6 123.3(3) . . ?
C4 C5 H5 118.4 . . ?
C5 C4 C3 117.2(3) . . ?
C5 C4 C15 122.5(3) . . ?
C3 C4 C15 120.3(3) . . ?
C4 C3 H3 118.0 . . ?
C4 C3 C2 124.1(3) . . ?
C2 C3 H3 118.0 . . ?
C1 C2 C11 126.5(3) . . ?
C3 C2 C1 115.8(3) . . ?
C3 C2 C11 117.5(3) . . ?
C6 C7 C8 109.1(2) . . ?
C9 C7 C6 116.4(3) . . ?
C9 C7 C8 104.9(3) . . ?
C10 C7 C6 107.6(3) . . ?
C10 C7 C9 109.9(3) . . ?
C10 C7 C8 108.7(3) . . ?
C7 C9 H9A 109.5 . . ?
C7 C9 H9B 109.5 . . ?
C7 C9 H9C 109.5 . . ?
H9A C9 H9B 109.5 . . ?
H9A C9 H9C 109.5 . . ?
H9B C9 H9C 109.5 . . ?
C7 C10 H10A 109.5 . . ?
C7 C10 H10B 109.5 . . ?
C7 C10 H10C 109.5 . . ?
H10A C10 H10B 109.5 . . ?
H10A C10 H10C 109.5 . . ?
H10B C10 H10C 109.5 . . ?
C7 C8 H8A 109.5 . . ?
C7 C8 H8B 109.5 . . ?
C7 C8 H8C 109.5 . . ?
H8A C8 H8B 109.5 . . ?
H8A C8 H8C 109.5 . . ?
H8B C8 H8C 109.5 . . ?
C4 C15 C18 109.2(3) . . ?
C17 C15 C4 112.6(3) . . ?
C17 C15 C18 108.3(3) . . ?
C16 C15 C4 109.1(3) . . ?
C16 C15 C17 108.3(3) . . ?
C16 C15 C18 109.3(3) . . ?
C15 C17 H17A 109.5 . . ?
C15 C17 H17B 109.5 . . ?
C15 C17 H17C 109.5 . . ?
H17A C17 H17B 109.5 . . ?
H17A C17 H17C 109.5 . . ?
H17B C17 H17C 109.5 . . ?
C15 C16 H16A 109.5 . . ?
C15 C16 H16B 109.5 . . ?
C15 C16 H16C 109.5 . . ?
H16A C16 H16B 109.5 . . ?
H16A C16 H16C 109.5 . . ?
H16B C16 H16C 109.5 . . ?
C15 C18 H18A 109.5 . . ?
C15 C18 H18B 109.5 . . ?
C15 C18 H18C 109.5 . . ?
H18A C18 H18B 109.5 . . ?
H18A C18 H18C 109.5 . . ?
H18B C18 H18C 109.5 . . ?
C12 C11 C2 110.6(3) . . ?
C13 C11 C2 106.8(3) . . ?
C13 C11 C12 107.9(3) . . ?
C13 C11 C14 109.3(3) . . ?
C14 C11 C2 117.0(3) . . ?
C14 C11 C12 105.0(3) . . ?
C11 C12 H12A 109.5 . . ?
C11 C12 H12B 109.5 . . ?
C11 C12 H12C 109.5 . . ?
H12A C12 H12B 109.5 . . ?
H12A C12 H12C 109.5 . . ?
H12B C12 H12C 109.5 . . ?
C11 C13 H13A 109.5 . . ?
C11 C13 H13B 109.5 . . ?
C11 C13 H13C 109.5 . . ?
H13A C13 H13B 109.5 . . ?
H13A C13 H13C 109.5 . . ?
H13B C13 H13C 109.5 . . ?
C11 C14 H14A 109.5 . . ?
C11 C14 H14B 109.5 . . ?
C11 C14 H14C 109.5 . . ?
H14A C14 H14B 109.5 . . ?
H14A C14 H14C 109.5 . . ?
H14B C14 H14C 109.5 . . ?
Si1 C31 H31A 109.5 . . ?
Si1 C31 H31B 109.5 . . ?
Si1 C31 H31C 109.5 . . ?
H31A C31 H31B 109.5 . . ?
H31A C31 H31C 109.5 . . ?
H31B C31 H31C 109.5 . . ?
Si1 C32 H32A 109.5 . . ?
Si1 C32 H32B 109.5 . . ?
Si1 C32 H32C 109.5 . . ?
H32A C32 H32B 109.5 . . ?
H32A C32 H32C 109.5 . . ?
H32B C32 H32C 109.5 . . ?
Si1 C33B H33A 109.5 . . ?
Si1 C33B H33B 109.5 . . ?
Si1 C33B H33C 109.5 . . ?
H33A C33B H33B 109.5 . . ?
H33A C33B H33C 109.5 . . ?
H33B C33B H33C 109.5 . . ?
N1 B1 C30 101.2(3) . . ?
N1 B1 C19 129.7(3) . . ?
C30 B1 C19 128.8(3) . . ?
Si1 C33A H33D 109.5 . . ?
Si1 C33A H33E 109.5 . . ?
Si1 C33A H33F 109.5 . . ?
H33D C33A H33E 109.5 . . ?
H33D C33A H33F 109.5 . . ?
H33E C33A H33F 109.5 . . ?

loop_
_geom_bond_atom_site_label_1
_geom_bond_atom_site_label_2
_geom_bond_distance
_geom_bond_site_symmetry_2
_geom_bond_publ_flag
Br1 Al1 2.2965(10) . ?
Br2 Al1 2.3015(10) . ?
Br3 Al1 2.2848(11) . ?
Br4 Al1 2.2875(11) . ?
Si1 N3 1.823(3) . ?
Si1 C31 1.855(4) . ?
Si1 C32 1.839(4) . ?
Si1 C33B 1.804(10) . ?
Si1 C33A 1.927(13) . ?
N1 N2 1.355(3) . ?
N1 C1 1.442(4) . ?
N1 B1 1.449(4) . ?
N2 N3 1.327(3) . ?
N3 C30 1.369(4) . ?
N5 C19 1.356(4) . ?
N5 C27 1.490(4) . ?
N5 C21 1.388(4) . ?
N4 C19 1.362(4) . ?
N4 C20 1.387(4) . ?
N4 C24 1.488(4) . ?
C30 H30 0.9500 . ?
C30 B1 1.462(5) . ?
C19 B1 1.585(4) . ?
C27 H27 1.0000 . ?
C27 C29 1.522(5) . ?
C27 C28 1.509(5) . ?
C29 H29A 0.9800 . ?
C29 H29B 0.9800 . ?
C29 H29C 0.9800 . ?
C28 H28A 0.9800 . ?
C28 H28B 0.9800 . ?
C28 H28C 0.9800 . ?
C21 C20 1.347(5) . ?
C21 C22 1.503(5) . ?
C20 C23 1.494(5) . ?
C22 H22A 0.9800 . ?
C22 H22B 0.9800 . ?
C22 H22C 0.9800 . ?
C23 H23A 0.9800 . ?
C23 H23B 0.9800 . ?
C23 H23C 0.9800 . ?
C24 H24 1.0000 . ?
C24 C26 1.519(5) . ?
C24 C25 1.507(5) . ?
C26 H26A 0.9800 . ?
C26 H26B 0.9800 . ?
C26 H26C 0.9800 . ?
C25 H25A 0.9800 . ?
C25 H25B 0.9800 . ?
C25 H25C 0.9800 . ?
C1 C6 1.411(4) . ?
C1 C2 1.423(4) . ?
C6 C5 1.396(4) . ?
C6 C7 1.552(4) . ?
C5 H5 0.9500 . ?
C5 C4 1.377(4) . ?
C4 C3 1.392(5) . ?
C4 C15 1.534(4) . ?
C3 H3 0.9500 . ?
C3 C2 1.395(4) . ?
C2 C11 1.559(4) . ?
C7 C9 1.544(5) . ?
C7 C10 1.533(5) . ?
C7 C8 1.552(4) . ?
C9 H9A 0.9800 . ?
C9 H9B 0.9800 . ?
C9 H9C 0.9800 . ?
C10 H10A 0.9800 . ?
C10 H10B 0.9800 . ?
C10 H10C 0.9800 . ?
C8 H8A 0.9800 . ?
C8 H8B 0.9800 . ?
C8 H8C 0.9800 . ?
C15 C17 1.532(5) . ?
C15 C16 1.525(5) . ?
C15 C18 1.536(5) . ?
C17 H17A 0.9800 . ?
C17 H17B 0.9800 . ?
C17 H17C 0.9800 . ?
C16 H16A 0.9800 . ?
C16 H16B 0.9800 . ?
C16 H16C 0.9800 . ?
C18 H18A 0.9800 . ?
C18 H18B 0.9800 . ?
C18 H18C 0.9800 . ?
C11 C12 1.552(4) . ?
C11 C13 1.530(5) . ?
C11 C14 1.539(5) . ?
C12 H12A 0.9800 . ?
C12 H12B 0.9800 . ?
C12 H12C 0.9800 . ?
C13 H13A 0.9800 . ?
C13 H13B 0.9800 . ?
C13 H13C 0.9800 . ?
C14 H14A 0.9800 . ?
C14 H14B 0.9800 . ?
C14 H14C 0.9800 . ?
C31 H31A 0.9800 . ?
C31 H31B 0.9800 . ?
C31 H31C 0.9800 . ?
C32 H32A 0.9800 . ?
C32 H32B 0.9800 . ?
C32 H32C 0.9800 . ?
C33B H33A 0.9800 . ?
C33B H33B 0.9800 . ?
C33B H33C 0.9800 . ?
C33A H33D 0.9800 . ?
C33A H33E 0.9800 . ?
C33A H33F 0.9800 . ?

loop_
_geom_torsion_atom_site_label_1
_geom_torsion_atom_site_label_2
_geom_torsion_atom_site_label_3
_geom_torsion_atom_site_label_4
_geom_torsion
_geom_torsion_site_symmetry_1
_geom_torsion_site_symmetry_2
_geom_torsion_site_symmetry_3
_geom_torsion_site_symmetry_4
_geom_torsion_publ_flag
Si1 N3 C30 B1 -173.3(2) . . . . ?
N1 N2 N3 Si1 174.72(17) . . . . ?
N1 N2 N3 C30 0.4(3) . . . . ?
N1 C1 C6 C5 169.4(3) . . . . ?
N1 C1 C6 C7 -7.6(4) . . . . ?
N1 C1 C2 C3 -171.2(3) . . . . ?
N1 C1 C2 C11 14.2(4) . . . . ?
N2 N1 C1 C6 104.2(3) . . . . ?
N2 N1 C1 C2 -77.4(3) . . . . ?
N2 N1 B1 C30 1.0(3) . . . . ?
N2 N1 B1 C19 -173.9(3) . . . . ?
N2 N3 C30 B1 0.3(3) . . . . ?
N3 C30 B1 N1 -0.7(3) . . . . ?
N3 C30 B1 C19 174.3(3) . . . . ?
N5 C19 B1 N1 -50.1(5) . . . . ?
N5 C19 B1 C30 136.3(3) . . . . ?
N5 C21 C20 N4 -0.2(4) . . . . ?
N5 C21 C20 C23 -179.7(3) . . . . ?
N4 C19 B1 N1 134.1(3) . . . . ?
N4 C19 B1 C30 -39.5(5) . . . . ?
C19 N5 C27 C29 -116.4(3) . . . . ?
C19 N5 C27 C28 115.7(3) . . . . ?
C19 N5 C21 C20 -0.1(4) . . . . ?
C19 N5 C21 C22 179.8(3) . . . . ?
C19 N4 C20 C21 0.4(4) . . . . ?
C19 N4 C20 C23 179.9(3) . . . . ?
C19 N4 C24 C26 -119.4(3) . . . . ?
C19 N4 C24 C25 112.6(3) . . . . ?
C27 N5 C19 N4 -178.7(3) . . . . ?
C27 N5 C19 B1 4.9(5) . . . . ?
C27 N5 C21 C20 178.9(3) . . . . ?
C27 N5 C21 C22 -1.2(5) . . . . ?
C21 N5 C19 N4 0.3(3) . . . . ?
C21 N5 C19 B1 -176.1(3) . . . . ?
C21 N5 C27 C29 64.7(4) . . . . ?
C21 N5 C27 C28 -63.2(4) . . . . ?
C20 N4 C19 N5 -0.5(3) . . . . ?
C20 N4 C19 B1 176.2(3) . . . . ?
C20 N4 C24 C26 57.6(4) . . . . ?
C20 N4 C24 C25 -70.4(4) . . . . ?
C22 C21 C20 N4 179.9(3) . . . . ?
C22 C21 C20 C23 0.4(6) . . . . ?
C24 N4 C19 N5 177.0(3) . . . . ?
C24 N4 C19 B1 -6.4(4) . . . . ?
C24 N4 C20 C21 -176.9(3) . . . . ?
C24 N4 C20 C23 2.5(5) . . . . ?
C1 N1 N2 N3 178.3(2) . . . . ?
C1 N1 B1 C30 -178.0(3) . . . . ?
C1 N1 B1 C19 7.1(5) . . . . ?
C1 C6 C5 C4 3.5(5) . . . . ?
C1 C6 C7 C9 -23.8(4) . . . . ?
C1 C6 C7 C10 100.0(3) . . . . ?
C1 C6 C7 C8 -142.2(3) . . . . ?
C1 C2 C11 C12 -160.8(3) . . . . ?
C1 C2 C11 C13 82.1(4) . . . . ?
C1 C2 C11 C14 -40.7(4) . . . . ?
C6 C1 C2 C3 7.2(4) . . . . ?
C6 C1 C2 C11 -167.5(3) . . . . ?
C6 C5 C4 C3 3.3(5) . . . . ?
C6 C5 C4 C15 -176.9(3) . . . . ?
C5 C6 C7 C9 159.2(3) . . . . ?
C5 C6 C7 C10 -77.0(3) . . . . ?
C5 C6 C7 C8 40.8(4) . . . . ?
C5 C4 C3 C2 -5.3(5) . . . . ?
C5 C4 C15 C17 8.1(5) . . . . ?
C5 C4 C15 C16 -112.1(4) . . . . ?
C5 C4 C15 C18 128.5(3) . . . . ?
C4 C3 C2 C1 0.2(5) . . . . ?
C4 C3 C2 C11 175.3(3) . . . . ?
C3 C4 C15 C17 -172.0(3) . . . . ?
C3 C4 C15 C16 67.7(4) . . . . ?
C3 C4 C15 C18 -51.7(4) . . . . ?
C3 C2 C11 C12 24.7(4) . . . . ?
C3 C2 C11 C13 -92.5(3) . . . . ?
C3 C2 C11 C14 144.8(3) . . . . ?
C2 C1 C6 C5 -9.0(4) . . . . ?
C2 C1 C6 C7 174.1(3) . . . . ?
C7 C6 C5 C4 -179.2(3) . . . . ?
C15 C4 C3 C2 174.9(3) . . . . ?
C31 Si1 N3 N2 24.0(2) . . . . ?
C31 Si1 N3 C30 -162.7(3) . . . . ?
C32 Si1 N3 N2 -97.1(3) . . . . ?
C32 Si1 N3 C30 76.2(3) . . . . ?
C33B Si1 N3 N2 148.4(7) . . . . ?
C33B Si1 N3 C30 -38.3(8) . . . . ?
B1 N1 N2 N3 -0.8(3) . . . . ?
B1 N1 C1 C6 -76.8(4) . . . . ?
B1 N1 C1 C2 101.5(4) . . . . ?
C33A Si1 N3 N2 138.9(6) . . . . ?
C33A Si1 N3 C30 -47.7(7) . . . . ?
